data_1547797
loop_
_publ_author_name
'Morris, Danny S.'
'van Rees, Karlotta'
'Curcio, Massimiliano'
'Cokoja, Mirza'
'K\"uhn, Fritz E.'
'Duarte, Fernanda'
'Love, Jason B.'

_publ_section_title
;
 Deoxydehydration of vicinal diols and polyols catalyzed by pyridinium
 perrhenate salts
;
_journal_name_full 'Catal. Sci. Technol.'
_journal_paper_doi 10.1039/C7CY01728F
_journal_year 2017
_chemical_formula_moiety 'O4 Re, C14 H24 N'
_chemical_formula_sum 'C14 H24 N O4 Re'
_chemical_formula_weight 456.54
_space_group_crystal_system monoclinic
_space_group_IT_number 11
_space_group_name_Hall '-P 2yb'
_space_group_name_H-M_alt 'P 1 21/m 1'
_symmetry_space_group_name_Hall '-P 2yb'
_symmetry_space_group_name_H-M 'P 1 21/m 1'
_atom_sites_solution_hydrogens mixed
_atom_sites_solution_primary dual
_audit_creation_date 2016-10-12
_audit_creation_method
;
Olex2 1.2
(compiled 2016.09.09 svn.r3337 for OlexSys, GUI svn.r5227)
;
_audit_update_record
;
2017-08-14 deposited with the CCDC.
2017-10-12 downloaded from the CCDC.
;
_cell_angle_alpha 90
_cell_angle_beta 90.016(2)
_cell_angle_gamma 90
_cell_formula_units_Z 2
_cell_length_a 8.9052(2)
_cell_length_b 8.43840(10)
_cell_length_c 10.9159(2)
_cell_measurement_reflns_used 6060
_cell_measurement_temperature 170(2)
_cell_measurement_theta_max 29.9520
_cell_measurement_theta_min 3.8000
_cell_volume 820.28(3)
_computing_cell_refinement
;
CrysAlisPro, Agilent Technologies,
Version 1.171.37.35 (release 13-08-2014 CrysAlis171 .NET)
(compiled Aug 13 2014,18:06:01)
;
_computing_data_collection
;
CrysAlisPro, Agilent Technologies,
Version 1.171.37.35 (release 13-08-2014 CrysAlis171 .NET)
(compiled Aug 13 2014,18:06:01)
;
_computing_data_reduction
;
CrysAlisPro, Agilent Technologies,
Version 1.171.37.35 (release 13-08-2014 CrysAlis171 .NET)
(compiled Aug 13 2014,18:06:01)
;
_computing_molecular_graphics 'Olex2 (Dolomanov et al., 2009)'
_computing_publication_material 'Olex2 (Dolomanov et al., 2009)'
_computing_structure_refinement 'ShelXL (Sheldrick, 2015)'
_computing_structure_solution 'ShelXT (Sheldrick, 2015)'
_diffrn_ambient_temperature 170(2)
_diffrn_detector 'CCD plate'
_diffrn_detector_area_resol_mean 16.1042
_diffrn_detector_type Eos
_diffrn_measured_fraction_theta_full 0.997
_diffrn_measured_fraction_theta_max 0.998
_diffrn_measurement_details
;
#__ type_ start__ end____ width___ exp.time_
  1 omega  -88.00   10.00   1.0000   10.0000
omega____ theta____ kappa____ phi______ frames
    -      -18.6840  -77.0000  -90.0000 98

#__ type_ start__ end____ width___ exp.time_
  2 omega    2.00   89.00   1.0000   10.0000
omega____ theta____ kappa____ phi______ frames
    -       20.4027   57.0000    0.0000 87

#__ type_ start__ end____ width___ exp.time_
  3 omega  -48.00   39.00   1.0000   10.0000
omega____ theta____ kappa____ phi______ frames
    -       20.4027  -57.0000  -90.0000 87

#__ type_ start__ end____ width___ exp.time_
  4 omega  -25.00   61.00   1.0000   10.0000
omega____ theta____ kappa____ phi______ frames
    -       20.4027  -99.0000   60.0000 86

#__ type_ start__ end____ width___ exp.time_
  5 omega  -87.00    0.00   1.0000   10.0000
omega____ theta____ kappa____ phi______ frames
    -      -18.6840  -57.0000  150.0000 87

#__ type_ start__ end____ width___ exp.time_
  6 omega  -93.00  -32.00   1.0000   10.0000
omega____ theta____ kappa____ phi______ frames
    -      -18.6840  179.0000   90.0000 61

#__ type_ start__ end____ width___ exp.time_
  7 omega    2.00   75.00   1.0000   10.0000
omega____ theta____ kappa____ phi______ frames
    -       20.4027   57.0000   90.0000 73
;
_diffrn_measurement_device 'four-circle diffractometer'
_diffrn_measurement_device_type 'Xcalibur, Eos'
_diffrn_measurement_method '\w scans'
_diffrn_orient_matrix_UB_11 -0.0065871000
_diffrn_orient_matrix_UB_12 0.0002316000
_diffrn_orient_matrix_UB_13 -0.0647260000
_diffrn_orient_matrix_UB_21 -0.0791821000
_diffrn_orient_matrix_UB_22 -0.0063332000
_diffrn_orient_matrix_UB_23 0.0053040000
_diffrn_orient_matrix_UB_31 -0.0059683000
_diffrn_orient_matrix_UB_32 0.0838287000
_diffrn_orient_matrix_UB_33 0.0006069000
_diffrn_radiation_monochromator graphite
_diffrn_radiation_probe x-ray
_diffrn_radiation_type MoK\a
_diffrn_radiation_wavelength 0.71073
_diffrn_reflns_av_R_equivalents 0.0176
_diffrn_reflns_av_unetI/netI 0.0119
_diffrn_reflns_Laue_measured_fraction_full 0.997
_diffrn_reflns_Laue_measured_fraction_max 0.998
_diffrn_reflns_limit_h_max 10
_diffrn_reflns_limit_h_min -10
_diffrn_reflns_limit_k_max 10
_diffrn_reflns_limit_k_min -10
_diffrn_reflns_limit_l_max 13
_diffrn_reflns_limit_l_min -13
_diffrn_reflns_number 8547
_diffrn_reflns_point_group_measured_fraction_full 0.997
_diffrn_reflns_point_group_measured_fraction_max 0.998
_diffrn_reflns_theta_full 25.242
_diffrn_reflns_theta_max 25.347
_diffrn_reflns_theta_min 2.952
_diffrn_source 'Enhance (Mo) X-ray Source'
_exptl_absorpt_coefficient_mu 7.418
_exptl_absorpt_correction_T_max 0.857
_exptl_absorpt_correction_T_min 0.753
_exptl_absorpt_correction_type analytical
_exptl_absorpt_process_details
;
CrysAlisPro, Agilent Technologies,
Version 1.171.37.35 (release 13-08-2014 CrysAlis171 .NET)
(compiled Aug 13 2014,18:06:01)
Analytical numeric absorption correction using a multifaceted crystal
            model based on expressions derived by R.C. Clark & J.S. Reid.
(Clark, R. C. & Reid, J. S. (1995). Acta Cryst. A51, 887-897)
Empirical absorption correction using spherical harmonics,
 implemented in SCALE3 ABSPACK scaling algorithm.
;
_exptl_crystal_colour colourless
_exptl_crystal_colour_primary colourless
_exptl_crystal_density_diffrn 1.848
_exptl_crystal_description block
_exptl_crystal_F_000 444
_exptl_crystal_size_max 0.3543
_exptl_crystal_size_mid 0.2283
_exptl_crystal_size_min 0.1448
_refine_diff_density_max 1.781
_refine_diff_density_min -0.354
_refine_diff_density_rms 0.078
_refine_ls_extinction_method none
_refine_ls_goodness_of_fit_ref 1.308
_refine_ls_hydrogen_treatment mixed
_refine_ls_matrix_type full
_refine_ls_number_parameters 128
_refine_ls_number_reflns 1608
_refine_ls_number_restraints 6
_refine_ls_restrained_S_all 1.306
_refine_ls_R_factor_all 0.0214
_refine_ls_R_factor_gt 0.0203
_refine_ls_shift/su_max 0.001
_refine_ls_shift/su_mean 0.000
_refine_ls_structure_factor_coef Fsqd
_refine_ls_weighting_details 'w=1/[\s^2^(Fo^2^)+(0.0128P)^2^+1.7145P] where P=(Fo^2^+2Fc^2^)/3'
_refine_ls_weighting_scheme calc
_refine_ls_wR_factor_gt 0.0442
_refine_ls_wR_factor_ref 0.0445
_reflns_Friedel_coverage 0.000
_reflns_number_gt 1572
_reflns_number_total 1608
_reflns_threshold_expression 'I > 2\s(I)'
_cod_data_source_file c7cy01728f2.cif
_cod_data_source_block j16011_mono
_cod_database_code 1547797
_chemical_oxdiff_formula 'Re O4 N1 C24 H52'
_shelx_space_group_comment
;
The symmetry employed for this shelxl refinement is uniquely defined
by the following loop, which should always be used as a source of
symmetry information in preference to the above space-group names.
They are only intended as comments.
;
_reflns_odcompleteness_completeness 99.69
_reflns_odcompleteness_iscentric 1
_reflns_odcompleteness_theta 25.30
_olex2_refinement_description
;
1. Fixed Uiso
 At 1.2 times of:
  All C(H) groups, All N(H) groups
 At 1.5 times of:
  All C(H,H,H) groups
2. Restrained distances
 C12-H12A = C12-H12A_$1 = C12-H12B = C12-H12B_$1 = C12-H12C = C12-H12C_$1
 0.96 with sigma of 0.02
3. Others
 Fixed Sof: H8A(0.5) H8B(0.5) H8C(0.5) H9A(0.5) H9B(0.5) H9C(0.5) H12A(0.5)
 H12B(0.5) H12C(0.5)
4.a Aromatic/amide H refined with riding coordinates:
 N1(H1), C2(H2), C4(H4)
4.b Idealised Me refined as rotating group:
 C11(H11A,H11B,H11C), C7(H7A,H7B,H7C), C8(H8A,H8B,H8C), C9(H9A,H9B,H9C)
;
_shelx_shelxl_version_number 2014/7
_olex2_submission_special_instructions 'No special instructions were received'

loop_
_space_group_symop_operation_xyz
'x, y, z'
'-x, y+1/2, -z'
'-x, -y, -z'
'x, -y-1/2, z'

loop_
_atom_site_label
_atom_site_type_symbol
_atom_site_fract_x
_atom_site_fract_y
_atom_site_fract_z
_atom_site_U_iso_or_equiv
_atom_site_adp_type
_atom_site_occupancy
_atom_site_site_symmetry_order
_atom_site_calc_flag
_atom_site_refinement_flags_posn
_atom_site_refinement_flags_adp
_atom_site_refinement_flags_occupancy
_atom_site_disorder_assembly
_atom_site_disorder_group
Re1 Re 0.77935(2) 0.2500 0.25001(2) 0.02573(8) Uani 1 2 d S T P . .
N1 N 0.2595(4) 0.2500 0.7498(3) 0.0192(8) Uani 1 2 d S T P . .
H1 H 0.1607 0.2500 0.7497 0.023 Uiso 1 2 calc RS T P . .
O2 O 0.8919(4) 0.0839(4) 0.2499(3) 0.0483(8) Uani 1 1 d . . . . .
O1 O 0.6707(6) 0.2500 0.3784(4) 0.0580(13) Uani 1 2 d S T P . .
C10 C 0.2327(6) 0.2500 0.9767(4) 0.0248(11) Uani 1 2 d S T P . .
C1 C 0.3295(5) 0.2500 0.6401(4) 0.0207(10) Uani 1 2 d S T P . .
C11 C 0.2711(5) 0.3987(5) 1.0507(4) 0.0375(9) Uani 1 1 d . . . . .
H11A H 0.2091 0.4020 1.1248 0.056 Uiso 1 1 calc GR . . . .
H11B H 0.2512 0.4931 1.0009 0.056 Uiso 1 1 calc GR . . . .
H11C H 0.3774 0.3963 1.0737 0.056 Uiso 1 1 calc GR . . . .
C6 C 0.2326(6) 0.2500 0.5237(4) 0.0240(11) Uani 1 2 d S T P . .
C5 C 0.3293(5) 0.2500 0.8600(4) 0.0205(10) Uani 1 2 d S T P . .
O3 O 0.6714(6) 0.2500 0.1212(4) 0.0578(13) Uani 1 2 d S T P . .
C7 C 0.2711(5) 0.1011(5) 0.4494(4) 0.0380(10) Uani 1 1 d . . . . .
H7A H 0.3778 0.1026 0.4277 0.057 Uiso 1 1 calc GR . . . .
H7B H 0.2104 0.0989 0.3745 0.057 Uiso 1 1 calc GR . . . .
H7C H 0.2495 0.0066 0.4986 0.057 Uiso 1 1 calc GR . . . .
C2 C 0.4828(5) 0.2500 0.6402(4) 0.0226(10) Uani 1 2 d S T P . .
H2 H 0.5356 0.2500 0.5645 0.027 Uiso 1 2 calc RS T P . .
C3 C 0.5627(5) 0.2500 0.7499(5) 0.0233(10) Uani 1 2 d S T P . .
C4 C 0.4827(5) 0.2500 0.8603(4) 0.0231(10) Uani 1 2 d S T P . .
H4 H 0.5355 0.2500 0.9359 0.028 Uiso 1 2 calc RS T P . .
C12 C 0.0657(7) 0.2500 0.9461(5) 0.0372(14) Uani 1 2 d DS T P . .
C8 C 0.0657(6) 0.2500 0.5537(5) 0.0371(14) Uani 1 2 d S T P . .
H8A H 0.0388 0.1494 0.5929 0.056 Uiso 0.5 1 calc GR . . A -1
H8B H 0.0077 0.2628 0.4781 0.056 Uiso 0.5 1 calc GR . . A -1
H8C H 0.0433 0.3378 0.6096 0.056 Uiso 0.5 1 calc GR . . A -1
C9 C 0.7294(6) 0.2500 0.7498(5) 0.0321(12) Uani 1 2 d S T P . .
H9A H 0.7660 0.1943 0.6769 0.048 Uiso 0.5 1 calc GR . . B -1
H9B H 0.7662 0.1962 0.8235 0.048 Uiso 0.5 1 calc GR . . B -1
H9C H 0.7661 0.3595 0.7489 0.048 Uiso 0.5 1 calc GR . . B -1
H12A H 0.031(16) 0.336(11) 0.895(11) 0.03(5) Uiso 0.5 1 d D . . . .
H12B H 0.013(7) 0.224(14) 1.020(4) 0.04(2) Uiso 0.5 1 d D . . . .
H12C H 0.049(19) 0.147(8) 0.911(15) 0.05(6) Uiso 0.5 1 d D . . . .

loop_
_atom_site_aniso_label
_atom_site_aniso_U_11
_atom_site_aniso_U_22
_atom_site_aniso_U_33
_atom_site_aniso_U_23
_atom_site_aniso_U_13
_atom_site_aniso_U_12
Re1 0.03453(13) 0.02818(12) 0.01448(11) 0.000 -0.00018(7) 0.000
N1 0.017(2) 0.026(2) 0.0145(19) 0.000 -0.0004(15) 0.000
O2 0.0606(19) 0.0358(16) 0.0484(18) -0.0006(15) -0.0003(14) 0.0090(15)
O1 0.067(3) 0.068(3) 0.039(3) 0.000 0.023(2) 0.000
C10 0.033(3) 0.025(3) 0.016(2) 0.000 0.003(2) 0.000
C1 0.029(3) 0.017(2) 0.016(2) 0.000 0.0007(19) 0.000
C11 0.055(3) 0.034(2) 0.0235(19) -0.0065(17) 0.0061(17) -0.0020(19)
C6 0.033(3) 0.024(3) 0.016(2) 0.000 -0.0049(19) 0.000
C5 0.029(3) 0.018(2) 0.015(2) 0.000 -0.0018(19) 0.000
O3 0.069(3) 0.065(3) 0.039(3) 0.000 -0.025(2) 0.000
C7 0.056(3) 0.034(2) 0.0241(19) -0.0080(17) -0.0075(17) 0.0027(19)
C2 0.027(3) 0.022(3) 0.019(2) 0.000 0.0054(19) 0.000
C3 0.020(2) 0.019(2) 0.031(3) 0.000 0.000(2) 0.000
C4 0.026(3) 0.025(3) 0.018(2) 0.000 -0.0047(19) 0.000
C12 0.031(3) 0.058(4) 0.023(3) 0.000 0.009(2) 0.000
C8 0.030(3) 0.059(4) 0.023(3) 0.000 -0.011(2) 0.000
C9 0.023(3) 0.035(3) 0.038(3) 0.000 -0.001(2) 0.000

loop_
_atom_type_symbol
_atom_type_description
_atom_type_scat_dispersion_real
_atom_type_scat_dispersion_imag
_atom_type_scat_source
C C 0.0033 0.0016 'International Tables Vol C Tables 4.2.6.8 and 6.1.1.4'
H H 0.0000 0.0000 'International Tables Vol C Tables 4.2.6.8 and 6.1.1.4'
N N 0.0061 0.0033 'International Tables Vol C Tables 4.2.6.8 and 6.1.1.4'
O O 0.0106 0.0060 'International Tables Vol C Tables 4.2.6.8 and 6.1.1.4'
Re Re -1.0185 7.2310 'International Tables Vol C Tables 4.2.6.8 and 6.1.1.4'

loop_
_exptl_crystal_face_index_h
_exptl_crystal_face_index_k
_exptl_crystal_face_index_l
_exptl_crystal_face_perp_dist
_exptl_oxdiff_crystal_face_indexfrac_h
_exptl_oxdiff_crystal_face_indexfrac_k
_exptl_oxdiff_crystal_face_indexfrac_l
_exptl_oxdiff_crystal_face_x
_exptl_oxdiff_crystal_face_y
_exptl_oxdiff_crystal_face_z
10 -2 -10 0.1218 10.0000 -2.0000 -10.0000 0.5809 -0.8322 -0.2334
-10 2 10 0.1218 -10.0000 2.0000 10.0000 -0.5809 0.8322 0.2334
-3 -11 3 0.1141 -3.0000 -11.0000 3.0000 -0.1770 0.3231 -0.9024
3 11 -3 0.1141 3.0000 11.0000 -3.0000 0.1770 -0.3231 0.9024
-4 -1 -14 0.0724 -4.0000 -1.0000 -14.0000 0.9323 0.2488 -0.0685
4 1 14 0.0724 4.0000 1.0000 14.0000 -0.9323 -0.2488 0.0685

loop_
_geom_angle_atom_site_label_1
_geom_angle_atom_site_label_2
_geom_angle_atom_site_label_3
_geom_angle
_geom_angle_site_symmetry_1
_geom_angle_site_symmetry_3
O2 Re1 O2 108.9(2) 4_565 .
O1 Re1 O2 109.33(14) . .
O1 Re1 O2 109.33(14) . 4_565
O3 Re1 O2 109.12(15) . .
O3 Re1 O2 109.12(15) . 4_565
O3 Re1 O1 111.0(3) . .
C1 N1 H1 117.4 . .
C1 N1 C5 125.2(4) . .
C5 N1 H1 117.4 . .
C11 C10 C11 110.1(4) . 4_565
C11 C10 C5 108.2(3) . .
C11 C10 C5 108.2(3) 4_565 .
C12 C10 C11 109.5(3) . 4_565
C12 C10 C11 109.5(3) . .
C12 C10 C5 111.3(4) . .
N1 C1 C6 118.4(4) . .
N1 C1 C2 117.4(4) . .
C2 C1 C6 124.2(4) . .
C10 C11 H11A 109.5 . .
C10 C11 H11B 109.5 . .
C10 C11 H11C 109.5 . .
H11A C11 H11B 109.5 . .
H11A C11 H11C 109.5 . .
H11B C11 H11C 109.5 . .
C7 C6 C1 108.2(3) . .
C7 C6 C1 108.2(3) 4_565 .
C7 C6 C7 110.0(4) . 4_565
C8 C6 C1 111.7(4) . .
C8 C6 C7 109.4(3) . 4_565
C8 C6 C7 109.4(3) . .
N1 C5 C10 118.7(4) . .
N1 C5 C4 117.4(4) . .
C4 C5 C10 123.9(4) . .
C6 C7 H7A 109.5 . .
C6 C7 H7B 109.5 . .
C6 C7 H7C 109.5 . .
H7A C7 H7B 109.5 . .
H7A C7 H7C 109.5 . .
H7B C7 H7C 109.5 . .
C1 C2 H2 119.6 . .
C1 C2 C3 120.7(4) . .
C3 C2 H2 119.6 . .
C2 C3 C4 118.7(4) . .
C2 C3 C9 120.6(4) . .
C4 C3 C9 120.6(4) . .
C5 C4 C3 120.5(4) . .
C5 C4 H4 119.8 . .
C3 C4 H4 119.8 . .
C10 C12 H12A 116(9) . .
C10 C12 H12B 107(4) . .
C10 C12 H12C 104(10) . .
H12A C12 H12B 120(10) . .
H12A C12 H12C 114(9) . .
H12B C12 H12C 93(10) . .
C6 C8 H8A 109.5 . .
C6 C8 H8B 109.5 . .
C6 C8 H8C 109.5 . .
H8A C8 H8B 109.5 . .
H8A C8 H8C 109.5 . .
H8B C8 H8C 109.5 . .
C3 C9 H9A 109.5 . .
C3 C9 H9B 109.5 . .
C3 C9 H9C 109.5 . .
H9A C9 H9B 109.5 . .
H9A C9 H9C 109.5 . .
H9B C9 H9C 109.5 . .

loop_
_geom_bond_atom_site_label_1
_geom_bond_atom_site_label_2
_geom_bond_distance
_geom_bond_site_symmetry_2
Re1 O2 1.723(3) 4_565
Re1 O2 1.723(3) .
Re1 O1 1.703(4) .
Re1 O3 1.703(4) .
N1 H1 0.8800 .
N1 C1 1.350(6) .
N1 C5 1.353(6) .
C10 C11 1.531(5) 4_565
C10 C11 1.531(5) .
C10 C5 1.538(7) .
C10 C12 1.525(8) .
C1 C6 1.535(6) .
C1 C2 1.366(7) .
C11 H11A 0.9800 .
C11 H11B 0.9800 .
C11 H11C 0.9800 .
C6 C7 1.534(5) .
C6 C7 1.534(5) 4_565
C6 C8 1.522(7) .
C5 C4 1.366(7) .
C7 H7A 0.9800 .
C7 H7B 0.9800 .
C7 H7C 0.9800 .
C2 H2 0.9500 .
C2 C3 1.393(7) .
C3 C4 1.399(7) .
C3 C9 1.485(7) .
C4 H4 0.9500 .
C12 H12A 0.961(15) .
C12 H12B 0.960(15) .
C12 H12C 0.961(15) .
C8 H8A 0.9800 .
C8 H8B 0.9800 .
C8 H8C 0.9800 .
C9 H9A 0.9800 .
C9 H9B 0.9800 .
C9 H9C 0.9800 .

loop_
_geom_torsion_atom_site_label_1
_geom_torsion_atom_site_label_2
_geom_torsion_atom_site_label_3
_geom_torsion_atom_site_label_4
_geom_torsion
_geom_torsion_site_symmetry_1
_geom_torsion_site_symmetry_4
N1 C1 C6 C7 -120.4(3) . .
N1 C1 C6 C7 120.4(3) . 4_565
N1 C1 C6 C8 0.000(1) . .
N1 C1 C2 C3 0.000(1) . .
N1 C5 C4 C3 0.000(2) . .
C10 C5 C4 C3 180.000(1) . .
C1 N1 C5 C10 180.000(1) . .
C1 N1 C5 C4 0.000(2) . .
C1 C2 C3 C4 0.000(2) . .
C1 C2 C3 C9 180.000(1) . .
C11 C10 C5 N1 -120.3(3) . .
C11 C10 C5 N1 120.3(3) 4_565 .
C11 C10 C5 C4 59.7(3) . .
C11 C10 C5 C4 -59.7(3) 4_565 .
C6 C1 C2 C3 180.000(1) . .
C5 N1 C1 C6 180.000(1) . .
C5 N1 C1 C2 0.000(2) . .
C2 C1 C6 C7 59.6(3) . .
C2 C1 C6 C7 -59.6(3) . 4_565
C2 C1 C6 C8 180.000(1) . .
C2 C3 C4 C5 0.000(2) . .
C12 C10 C5 N1 0.000(2) . .
C12 C10 C5 C4 180.000(2) . .
C9 C3 C4 C5 180.000(1) . .
